data_7220297
loop_
_publ_author_name
'Konarev, Dmitri V.'
'Troyanov, Sergey I.'
'Lyubovskaya, Rimma N.'

_publ_section_title
;
 Coordination complex of boron subphthalocyanine (BSubPc) with fluorenone
 pinacolate: effective \p--\p interaction of concave BSubPc macrocycle
 with fullerene C60
;
_journal_issue 21
_journal_name_full CrystEngComm
_journal_page_first 3923
_journal_paper_doi 10.1039/C5CE00754B
_journal_volume 17
_journal_year 2015
_chemical_formula_sum 'C146 H48 B2 Cl4 N12 O2'
_chemical_formula_weight 2165.38
_chemical_name_systematic
; 
 ? 
;
_chemical_properties_physical 'Air-sensitive, Moisture-sensitive'
_space_group_IT_number 4
_symmetry_cell_setting monoclinic
_symmetry_space_group_name_Hall 'P 2yb'
_symmetry_space_group_name_H-M 'P 1 21 1'
_atom_sites_solution_hydrogens constr
_atom_sites_solution_primary direct
_atom_sites_solution_secondary difmap
_audit_creation_method SHELXL-97
_audit_update_record
;
2015-01-28 deposited with the CCDC.
2015-04-22 downloaded from the CCDC.
;
_cell_angle_alpha 90.00
_cell_angle_beta 110.386(5)
_cell_angle_gamma 90.00
_cell_formula_units_Z 2
_cell_length_a 15.4619(8)
_cell_length_b 16.9321(8)
_cell_length_c 19.6980(10)
_cell_measurement_reflns_used 35000
_cell_measurement_temperature 100(2)
_cell_measurement_theta_max 32
_cell_measurement_theta_min 5
_cell_volume 4834.0(4)
_computing_cell_refinement XDS
_computing_data_collection XDS
_computing_data_reduction XDS
_computing_structure_refinement 'SHELXL-97 (Sheldrick, 1997)'
_computing_structure_solution 'SHELXS-97 (Sheldrick, 1990)'
_diffrn_ambient_temperature 100(2)
_diffrn_measured_fraction_theta_full 0.954
_diffrn_measured_fraction_theta_max 0.898
_diffrn_measurement_device_type MAR225
_diffrn_measurement_method CCD
_diffrn_radiation_monochromator Si(111)
_diffrn_radiation_source 'BL 14.2 PSF, BESSY, Berlin, Germany'
_diffrn_radiation_type synchrotron
_diffrn_radiation_wavelength 0.85507
_diffrn_reflns_av_R_equivalents 0.0520
_diffrn_reflns_av_sigmaI/netI 0.0468
_diffrn_reflns_limit_h_max 19
_diffrn_reflns_limit_h_min -19
_diffrn_reflns_limit_k_max 19
_diffrn_reflns_limit_k_min -18
_diffrn_reflns_limit_l_max 24
_diffrn_reflns_limit_l_min -24
_diffrn_reflns_number 75952
_diffrn_reflns_theta_full 30.56
_diffrn_reflns_theta_max 34.75
_diffrn_reflns_theta_min 2.65
_exptl_absorpt_coefficient_mu 0.314
_exptl_absorpt_correction_type none
_exptl_crystal_colour black
_exptl_crystal_density_diffrn 1.488
_exptl_crystal_density_method 'not measured'
_exptl_crystal_description plate
_exptl_crystal_F_000 2204
_exptl_crystal_recrystallization_method 'Re-crystallisation from solvent: o-dichlorobenzene/n-hexane'
_exptl_crystal_size_max 0.03
_exptl_crystal_size_mid 0.03
_exptl_crystal_size_min 0.01
_refine_diff_density_max 1.556
_refine_diff_density_min -0.824
_refine_diff_density_rms 0.078
_refine_ls_abs_structure_details 'Flack H D (1983), Acta Cryst. A39, 876-881'
_refine_ls_abs_structure_Flack -0.12(10)
_refine_ls_extinction_method none
_refine_ls_goodness_of_fit_ref 1.005
_refine_ls_hydrogen_treatment mixed
_refine_ls_matrix_type full
_refine_ls_number_parameters 1708
_refine_ls_number_reflns 21328
_refine_ls_number_restraints 2395
_refine_ls_restrained_S_all 0.996
_refine_ls_R_factor_all 0.1058
_refine_ls_R_factor_gt 0.0808
_refine_ls_shift/su_max 0.015
_refine_ls_shift/su_mean 0.000
_refine_ls_structure_factor_coef Fsqd
_refine_ls_weighting_details 'calc w=1/[\s^2^(Fo^2^)+(0.0750P)^2^+10.5000P] where P=(Fo^2^+2Fc^2^)/3'
_refine_ls_weighting_scheme calc
_refine_ls_wR_factor_gt 0.1919
_refine_ls_wR_factor_ref 0.2045
_reflns_number_gt 16669
_reflns_number_total 21328
_reflns_threshold_expression >2sigma(I)
_cod_data_source_file c5ce00754b2.cif
_cod_data_source_block 60subpcb
_cod_depositor_comments 'Adding full bibliography for 7220297.cif.'
_cod_original_sg_symbol_H-M P2(1)
_cod_database_code 7220297

loop_
_symmetry_equiv_pos_as_xyz
'x, y, z'
'-x, y+1/2, -z'

loop_
_atom_site_label
_atom_site_type_symbol
_atom_site_fract_x
_atom_site_fract_y
_atom_site_fract_z
_atom_site_U_iso_or_equiv
_atom_site_adp_type
_atom_site_occupancy
_atom_site_symmetry_multiplicity
_atom_site_calc_flag
_atom_site_refinement_flags
_atom_site_disorder_assembly
_atom_site_disorder_group
B1 B 0.8314(3) 0.5030(3) 0.41944(19) 0.0217(8) Uani 1 1 d . . .
B2 B 0.8084(3) 0.4750(3) 0.6882(2) 0.0250(9) Uani 1 1 d . . .
O1 O 0.85723(16) 0.50484(17) 0.49636(12) 0.0208(5) Uani 1 1 d . . .
O2 O 0.83007(18) 0.46828(16) 0.62321(13) 0.0235(5) Uani 1 1 d . . .
N1 N 0.7704(2) 0.4345(2) 0.37963(15) 0.0226(7) Uani 1 1 d . . .
N2 N 0.8870(2) 0.3668(2) 0.35117(16) 0.0238(7) Uani 1 1 d . . .
N3 N 0.9056(2) 0.5019(2) 0.38655(14) 0.0214(6) Uani 1 1 d . . .
N4 N 0.8980(2) 0.6400(2) 0.36251(16) 0.0245(7) Uani 1 1 d . . .
N5 N 0.7753(2) 0.57385(19) 0.38617(15) 0.0219(7) Uani 1 1 d . . .
N6 N 0.6305(2) 0.5077(2) 0.34746(15) 0.0274(7) Uani 1 1 d . . .
N7 N 0.8490(2) 0.5419(2) 0.73868(16) 0.0269(7) Uani 1 1 d . . .
N8 N 0.7169(2) 0.6237(2) 0.69277(17) 0.0284(7) Uani 1 1 d . . .
N9 N 0.7062(2) 0.48566(19) 0.66857(16) 0.0243(7) Uani 1 1 d . . .
N10 N 0.6769(3) 0.3525(2) 0.69075(17) 0.0295(7) Uani 1 1 d . . .
N11 N 0.8289(2) 0.4046(2) 0.73791(17) 0.0295(8) Uani 1 1 d . . .
N12 N 0.9542(2) 0.4639(3) 0.83036(18) 0.0346(8) Uani 1 1 d . . .
C1 C 0.8028(3) 0.3693(2) 0.35630(19) 0.0239(8) Uani 1 1 d . . .
C2 C 0.9347(3) 0.4353(2) 0.36190(19) 0.0235(8) Uani 1 1 d . . .
C3 C 0.9403(3) 0.5695(2) 0.36784(18) 0.0226(8) Uani 1 1 d . . .
C4 C 0.8135(3) 0.6392(2) 0.36738(18) 0.0232(8) Uani 1 1 d . . .
C5 C 0.6807(3) 0.5738(3) 0.35808(19) 0.0255(8) Uani 1 1 d . . .
C6 C 0.6760(3) 0.4388(3) 0.3550(2) 0.0275(8) Uani 1 1 d . . .
C7 C 1.0083(3) 0.4603(3) 0.33598(19) 0.0259(8) Uani 1 1 d . . .
C8 C 1.0628(3) 0.4186(3) 0.3053(2) 0.0317(9) Uani 1 1 d . . .
H8 H 1.0598 0.3626 0.3019 0.038 Uiso 1 1 calc R . .
C9 C 1.1212(3) 0.4607(3) 0.2800(3) 0.0415(12) Uani 1 1 d . . .
H9 H 1.1587 0.4332 0.2585 0.050 Uiso 1 1 calc R . .
C10 C 1.1269(3) 0.5430(3) 0.2852(3) 0.0397(11) Uani 1 1 d . . .
H10 H 1.1695 0.5700 0.2686 0.048 Uiso 1 1 calc R . .
C11 C 1.0713(3) 0.5861(3) 0.3142(2) 0.0316(9) Uani 1 1 d . . .
H11 H 1.0737 0.6422 0.3157 0.038 Uiso 1 1 calc R . .
C12 C 1.0120(3) 0.5445(2) 0.3409(2) 0.0253(8) Uani 1 1 d . . .
C13 C 0.7365(3) 0.6940(2) 0.33588(19) 0.0243(8) Uani 1 1 d . . .
C14 C 0.7322(3) 0.7697(3) 0.3071(2) 0.0297(9) Uani 1 1 d . . .
H14 H 0.7869 0.7973 0.3102 0.036 Uiso 1 1 calc R . .
C15 C 0.6465(3) 0.8034(3) 0.2741(2) 0.0350(10) Uani 1 1 d . . .
H15 H 0.6424 0.8555 0.2554 0.042 Uiso 1 1 calc R . .
C16 C 0.5649(3) 0.7618(3) 0.2675(2) 0.0380(11) Uani 1 1 d . . .
H16 H 0.5068 0.7859 0.2433 0.046 Uiso 1 1 calc R . .
C17 C 0.5678(3) 0.6866(3) 0.2955(2) 0.0311(9) Uani 1 1 d . . .
H17 H 0.5127 0.6591 0.2917 0.037 Uiso 1 1 calc R . .
C18 C 0.6545(3) 0.6522(3) 0.3296(2) 0.0270(8) Uani 1 1 d . . .
C19 C 0.6437(3) 0.3616(3) 0.32536(19) 0.0282(9) Uani 1 1 d . . .
C20 C 0.5574(3) 0.3299(3) 0.2948(2) 0.0337(10) Uani 1 1 d . . .
H20 H 0.5044 0.3594 0.2930 0.040 Uiso 1 1 calc R . .
C21 C 0.5487(4) 0.2549(3) 0.2669(3) 0.0426(12) Uani 1 1 d . . .
H21 H 0.4889 0.2323 0.2465 0.051 Uiso 1 1 calc R . .
C22 C 0.6253(3) 0.2109(3) 0.2676(2) 0.0392(11) Uani 1 1 d . . .
H22 H 0.6170 0.1592 0.2478 0.047 Uiso 1 1 calc R . .
C23 C 0.7142(3) 0.2423(3) 0.2973(2) 0.0316(9) Uani 1 1 d . . .
H23 H 0.7667 0.2128 0.2977 0.038 Uiso 1 1 calc R . .
C24 C 0.7233(3) 0.3178(2) 0.3262(2) 0.0264(8) Uani 1 1 d . . .
C25 C 0.8065(3) 0.6134(3) 0.7323(2) 0.0283(9) Uani 1 1 d . . .
C26 C 0.6667(3) 0.5587(3) 0.66603(19) 0.0266(8) Uani 1 1 d . . .
C27 C 0.6470(3) 0.4256(3) 0.66521(19) 0.0260(8) Uani 1 1 d . . .
C28 C 0.7666(3) 0.3454(3) 0.7301(2) 0.0302(9) Uani 1 1 d . . .
C29 C 0.9033(3) 0.4000(3) 0.8004(2) 0.0300(9) Uani 1 1 d . . .
C30 C 0.9239(3) 0.5336(3) 0.8011(2) 0.0300(9) Uani 1 1 d . . .
C31 C 0.5686(3) 0.5437(3) 0.64643(19) 0.0293(9) Uani 1 1 d . . .
C32 C 0.4931(3) 0.5948(3) 0.6345(2) 0.0355(10) Uani 1 1 d . . .
H32 H 0.5006 0.6504 0.6342 0.043 Uiso 1 1 calc R . .
C33 C 0.4074(3) 0.5614(3) 0.6234(3) 0.0443(12) Uani 1 1 d . . .
H33 H 0.3551 0.5945 0.6147 0.053 Uiso 1 1 calc R . .
C34 C 0.3973(3) 0.4791(3) 0.6248(2) 0.0428(12) Uani 1 1 d . . .
H34 H 0.3381 0.4578 0.6179 0.051 Uiso 1 1 calc R . .
C35 C 0.4694(3) 0.4290(3) 0.6355(2) 0.0387(11) Uani 1 1 d . . .
H35 H 0.4610 0.3734 0.6356 0.046 Uiso 1 1 calc R . .
C36 C 0.5565(3) 0.4617(3) 0.64651(19) 0.0283(9) Uani 1 1 d . . .
C37 C 0.8147(3) 0.2875(3) 0.7857(2) 0.0350(10) Uani 1 1 d . . .
C38 C 0.7887(4) 0.2130(3) 0.8013(3) 0.0439(11) Uani 1 1 d . . .
H38 H 0.7316 0.1898 0.7729 0.053 Uiso 1 1 calc R . .
C39 C 0.8503(4) 0.1746(3) 0.8602(3) 0.0503(13) Uani 1 1 d . . .
H39 H 0.8359 0.1226 0.8710 0.060 Uiso 1 1 calc R . .
C40 C 0.9317(4) 0.2085(3) 0.9041(3) 0.0463(13) Uani 1 1 d . . .
H40 H 0.9706 0.1800 0.9449 0.056 Uiso 1 1 calc R . .
C41 C 0.9576(4) 0.2818(3) 0.8902(2) 0.0410(12) Uani 1 1 d . . .
H41 H 1.0137 0.3051 0.9204 0.049 Uiso 1 1 calc R . .
C42 C 0.8984(3) 0.3216(3) 0.8295(2) 0.0341(10) Uani 1 1 d . . .
C43 C 0.9424(3) 0.6135(3) 0.8305(2) 0.0349(10) Uani 1 1 d . . .
C44 C 1.0115(3) 0.6446(3) 0.8916(2) 0.0408(11) Uani 1 1 d . . .
H44 H 1.0598 0.6120 0.9215 0.049 Uiso 1 1 calc R . .
C45 C 1.0075(4) 0.7223(4) 0.9068(3) 0.0500(14) Uani 1 1 d . . .
H45 H 1.0552 0.7441 0.9471 0.060 Uiso 1 1 calc R . .
C46 C 0.9355(4) 0.7720(3) 0.8653(3) 0.0491(13) Uani 1 1 d . . .
H46 H 0.9352 0.8261 0.8780 0.059 Uiso 1 1 calc R . .
C47 C 0.8650(4) 0.7421(3) 0.8058(3) 0.0404(11) Uani 1 1 d . . .
H47 H 0.8153 0.7748 0.7780 0.048 Uiso 1 1 calc R . .
C48 C 0.8692(3) 0.6629(3) 0.7881(2) 0.0331(10) Uani 1 1 d . . .
C49 C 0.9124(3) 0.4457(2) 0.54287(18) 0.0239(8) Uani 1 1 d . . .
C50 C 1.0074(2) 0.4350(2) 0.53623(17) 0.0218(7) Uani 1 1 d . . .
C51 C 1.0724(3) 0.4907(2) 0.53739(18) 0.0246(8) Uani 1 1 d . . .
H51 H 1.0623 0.5448 0.5449 0.030 Uiso 1 1 calc R . .
C52 C 1.1536(3) 0.4667(3) 0.5274(2) 0.0312(9) Uani 1 1 d . . .
H52 H 1.1979 0.5049 0.5260 0.037 Uiso 1 1 calc R . .
C53 C 1.1698(3) 0.3866(3) 0.5194(2) 0.0358(10) Uani 1 1 d . . .
H53 H 1.2261 0.3708 0.5142 0.043 Uiso 1 1 calc R . .
C54 C 1.1049(3) 0.3298(3) 0.5188(2) 0.0302(9) Uani 1 1 d . . .
H54 H 1.1164 0.2753 0.5139 0.036 Uiso 1 1 calc R . .
C55 C 1.0222(3) 0.3547(2) 0.52569(18) 0.0251(8) Uani 1 1 d . . .
C56 C 0.9393(3) 0.3090(2) 0.52055(19) 0.0265(8) Uani 1 1 d . . .
C57 C 0.9195(3) 0.2292(3) 0.5094(2) 0.0326(9) Uani 1 1 d . . .
H57 H 0.9646 0.1934 0.5050 0.039 Uiso 1 1 calc R . .
C58 C 0.8338(4) 0.2027(3) 0.5048(2) 0.0391(11) Uani 1 1 d . . .
H58 H 0.8196 0.1481 0.4973 0.047 Uiso 1 1 calc R . .
C59 C 0.7674(3) 0.2549(3) 0.5112(2) 0.0384(11) Uani 1 1 d . . .
H59 H 0.7084 0.2353 0.5075 0.046 Uiso 1 1 calc R . .
C60 C 0.7854(3) 0.3342(3) 0.5227(2) 0.0299(9) Uani 1 1 d . . .
H60 H 0.7396 0.3693 0.5269 0.036 Uiso 1 1 calc R . .
C61 C 0.8729(3) 0.3621(2) 0.52810(18) 0.0240(8) Uani 1 1 d . . .
C62 C 0.9221(3) 0.4711(2) 0.62180(18) 0.0235(8) Uani 1 1 d . . .
C63 C 0.9639(3) 0.5537(2) 0.64129(18) 0.0234(8) Uani 1 1 d . . .
C64 C 0.9267(3) 0.6269(3) 0.6115(2) 0.0296(9) Uani 1 1 d . . .
H64 H 0.8702 0.6295 0.5717 0.036 Uiso 1 1 calc R . .
C65 C 0.9745(3) 0.6956(3) 0.6415(2) 0.0337(9) Uani 1 1 d . . .
H65 H 0.9510 0.7455 0.6213 0.040 Uiso 1 1 calc R . .
C66 C 1.0571(3) 0.6917(3) 0.7013(2) 0.0337(10) Uani 1 1 d . . .
H66 H 1.0883 0.7388 0.7224 0.040 Uiso 1 1 calc R . .
C67 C 1.0928(3) 0.6184(3) 0.7293(2) 0.0305(9) Uani 1 1 d . . .
H67 H 1.1490 0.6154 0.7694 0.037 Uiso 1 1 calc R . .
C68 C 1.0464(3) 0.5501(2) 0.69894(19) 0.0253(8) Uani 1 1 d . . .
C69 C 1.0664(3) 0.4681(3) 0.7220(2) 0.0260(8) Uani 1 1 d . . .
C70 C 1.1391(3) 0.4348(3) 0.7776(2) 0.0317(9) Uani 1 1 d . . .
H70 H 1.1890 0.4666 0.8064 0.038 Uiso 1 1 calc R . .
C71 C 1.1381(3) 0.3548(3) 0.7906(2) 0.0337(10) Uani 1 1 d . . .
H71 H 1.1877 0.3317 0.8286 0.040 Uiso 1 1 calc R . .
C72 C 1.0659(3) 0.3078(3) 0.7491(2) 0.0293(9) Uani 1 1 d . . .
H72 H 1.0661 0.2529 0.7591 0.035 Uiso 1 1 calc R . .
C73 C 0.9926(3) 0.3406(2) 0.6923(2) 0.0262(8) Uani 1 1 d . . .
H73 H 0.9433 0.3083 0.6635 0.031 Uiso 1 1 calc R . .
C74 C 0.9932(3) 0.4206(2) 0.67878(18) 0.0222(8) Uani 1 1 d . . .
C75 C 0.6063(3) 0.31579(16) 0.94100(17) 0.058(4) Uani 0.537(5) 1 d PGU A -1
C76 C 0.6427(3) 0.29958(16) 1.01751(18) 0.053(3) Uani 0.537(5) 1 d PGU A -1
C77 C 0.7417(3) 0.30810(17) 1.04088(17) 0.050(3) Uani 0.537(5) 1 d PGU A -1
C78 C 0.7662(3) 0.32980(19) 0.97850(16) 0.051(3) Uani 0.537(5) 1 d PGU A -1
C79 C 0.6822(3) 0.33434(18) 0.91660(16) 0.069(4) Uani 0.537(5) 1 d PGU A -1
C80 C 0.6732(3) 0.3919(2) 0.86583(14) 0.102(5) Uani 0.537(5) 1 d PGU A -1
C81 C 0.5866(3) 0.4344(2) 0.83517(14) 0.089(5) Uani 0.537(5) 1 d PGU A -1
C82 C 0.5134(2) 0.41687(19) 0.85745(16) 0.089(5) Uani 0.537(5) 1 d PGU A -1
C83 C 0.5238(2) 0.35631(18) 0.91162(18) 0.095(6) Uani 0.537(5) 1 d PGU A -1
C84 C 0.4748(2) 0.3824(2) 0.9586(2) 0.096(6) Uani 0.537(5) 1 d PGU A -1
C85 C 0.5100(2) 0.3660(2) 1.0314(2) 0.070(4) Uani 0.537(5) 1 d PGU A -1
C86 C 0.5964(3) 0.32450(18) 1.06199(19) 0.068(4) Uani 0.537(5) 1 d PGU A -1
C87 C 0.6466(3) 0.3582(2) 1.13159(18) 0.072(4) Uani 0.537(5) 1 d PGU A -1
C88 C 0.7409(3) 0.3660(2) 1.15479(15) 0.066(3) Uani 0.537(5) 1 d PGU A -1
C89 C 0.7897(2) 0.33990(19) 1.10802(16) 0.078(5) Uani 0.537(5) 1 d PGU A -1
C90 C 0.8640(2) 0.3951(2) 1.11563(17) 0.088(6) Uani 0.537(5) 1 d PGU A -1
C91 C 0.8875(2) 0.4159(2) 1.05635(19) 0.081(5) Uani 0.537(5) 1 d PGU A -1
C92 C 0.8370(2) 0.3815(2) 0.98635(18) 0.066(4) Uani 0.537(5) 1 d PGU A -1
C93 C 0.8264(2) 0.4418(2) 0.93237(18) 0.088(5) Uani 0.537(5) 1 d PGU A -1
C94 C 0.7471(3) 0.4469(2) 0.87321(16) 0.071(4) Uani 0.537(5) 1 d PGU A -1
C95 C 0.7059(3) 0.5230(2) 0.84740(16) 0.107(5) Uani 0.537(5) 1 d PGU A -1
C96 C 0.6070(3) 0.5155(2) 0.82393(13) 0.071(4) Uani 0.537(5) 1 d PGU A -1
C97 C 0.5542(3) 0.5752(2) 0.83666(14) 0.040(3) Uani 0.537(5) 1 d PGU A -1
C98 C 0.4786(2) 0.5567(2) 0.86045(16) 0.080(5) Uani 0.537(5) 1 d PGU A -1
C99 C 0.4578(2) 0.4797(2) 0.87071(17) 0.108(6) Uani 0.537(5) 1 d PGU A -1
C100 C 0.4344(2) 0.4580(2) 0.9329(2) 0.083(5) Uani 0.537(5) 1 d PGU A -1
C101 C 0.43071(19) 0.5153(2) 0.9815(2) 0.096(5) Uani 0.537(5) 1 d PGU A -1
C102 C 0.4683(2) 0.4991(2) 1.0582(2) 0.113(6) Uani 0.537(5) 1 d PGU A -1
C103 C 0.5064(2) 0.4261(2) 1.0826(2) 0.084(4) Uani 0.537(5) 1 d PGU A -1
C104 C 0.5907(3) 0.4214(2) 1.14480(18) 0.088(4) Uani 0.537(5) 1 d PGU A -1
C105 C 0.6332(3) 0.4892(2) 1.18011(16) 0.120(6) Uani 0.537(5) 1 d PGU A -1
C106 C 0.7321(3) 0.4967(2) 1.20359(14) 0.071(4) Uani 0.537(5) 1 d PGU A -1
C107 C 0.7849(3) 0.4370(2) 1.19085(14) 0.048(3) Uani 0.537(5) 1 d PGU A -1
C108 C 0.8605(2) 0.4555(2) 1.16705(16) 0.083(5) Uani 0.537(5) 1 d PGU A -1
C109 C 0.8813(2) 0.5325(2) 1.15678(18) 0.099(6) Uani 0.537(5) 1 d PGU A -1
C110 C 0.90475(19) 0.5542(2) 1.0946(2) 0.088(5) Uani 0.537(5) 1 d PGU A -1
C111 C 0.90840(19) 0.4970(2) 1.0460(2) 0.100(5) Uani 0.537(5) 1 d PGU A -1
C112 C 0.8708(2) 0.5131(2) 0.9693(2) 0.110(6) Uani 0.537(5) 1 d PGU A -1
C113 C 0.8327(2) 0.5861(2) 0.9450(2) 0.099(5) Uani 0.537(5) 1 d PGU A -1
C114 C 0.7484(3) 0.5909(2) 0.88271(18) 0.070(3) Uani 0.537(5) 1 d PGU A -1
C115 C 0.6925(3) 0.65405(19) 0.89592(18) 0.068(4) Uani 0.537(5) 1 d PGU A -1
C116 C 0.5982(3) 0.64627(19) 0.87272(16) 0.058(3) Uani 0.537(5) 1 d PGU A -1
C117 C 0.5494(2) 0.67233(18) 0.91949(17) 0.076(5) Uani 0.537(5) 1 d PGU A -1
C118 C 0.4751(2) 0.6172(2) 0.91187(17) 0.082(5) Uani 0.537(5) 1 d PGU A -1
C119 C 0.4516(2) 0.5963(2) 0.97117(19) 0.078(5) Uani 0.537(5) 1 d PGU A -1
C120 C 0.5021(2) 0.6307(2) 1.04116(19) 0.063(4) Uani 0.537(5) 1 d PGU A -1
C121 C 0.5127(3) 0.5705(2) 1.09514(19) 0.087(5) Uani 0.537(5) 1 d PGU A -1
C122 C 0.5920(3) 0.5653(2) 1.15429(17) 0.080(4) Uani 0.537(5) 1 d PGU A -1
C123 C 0.6659(3) 0.6203(2) 1.16168(16) 0.105(5) Uani 0.537(5) 1 d PGU A -1
C124 C 0.7525(3) 0.5778(2) 1.19234(15) 0.102(6) Uani 0.537(5) 1 d PGU A -1
C125 C 0.8257(2) 0.5954(2) 1.17006(17) 0.099(6) Uani 0.537(5) 1 d PGU A -1
C126 C 0.8153(2) 0.65594(19) 1.1159(2) 0.110(6) Uani 0.537(5) 1 d PGU A -1
C127 C 0.8644(2) 0.6299(2) 1.0689(2) 0.113(6) Uani 0.537(5) 1 d PGU A -1
C128 C 0.8291(2) 0.6463(2) 0.9961(2) 0.079(5) Uani 0.537(5) 1 d PGU A -1
C129 C 0.7427(3) 0.68773(18) 0.9655(2) 0.061(3) Uani 0.537(5) 1 d PGU A -1
C130 C 0.6964(3) 0.71265(17) 1.0100(2) 0.058(3) Uani 0.537(5) 1 d PGU A -1
C131 C 0.5975(3) 0.70414(17) 0.98663(18) 0.060(4) Uani 0.537(5) 1 d PGU A -1
C132 C 0.5730(3) 0.68244(19) 1.04901(18) 0.060(4) Uani 0.537(5) 1 d PGU A -1
C133 C 0.6569(3) 0.67790(19) 1.11092(18) 0.069(3) Uani 0.537(5) 1 d PGU A -1
C134 C 0.7329(3) 0.69645(18) 1.08652(19) 0.077(5) Uani 0.537(5) 1 d PGU A -1
C01 C 0.8336(3) 0.3720(2) 1.12708(19) 0.086(6) Uani 0.463(5) 1 d PGU A -2
C02 C 0.8198(3) 0.4243(3) 1.17993(17) 0.086(6) Uani 0.463(5) 1 d PGU A -2
C03 C 0.8654(3) 0.4978(3) 1.17652(18) 0.051(4) Uani 0.463(5) 1 d PGU A -2
C04 C 0.9073(2) 0.4906(3) 1.1212(2) 0.076(4) Uani 0.463(5) 1 d PGU A -2
C05 C 0.8877(2) 0.4125(2) 1.0908(2) 0.062(4) Uani 0.463(5) 1 d PGU A -2
C06 C 0.8691(2) 0.4023(2) 1.0182(2) 0.055(4) Uani 0.463(5) 1 d PGU A -2
C07 C 0.7953(3) 0.3497(2) 0.9769(2) 0.057(5) Uani 0.463(5) 1 d PGU A -2
C08 C 0.7437(3) 0.3102(2) 1.0109(2) 0.059(4) Uani 0.463(5) 1 d PGU A -2
C09 C 0.7634(3) 0.3218(2) 1.0876(2) 0.066(4) Uani 0.463(5) 1 d PGU A -2
C010 C 0.6760(3) 0.3227(2) 1.1000(2) 0.083(4) Uani 0.463(5) 1 d PGU A -2
C011 C 0.6641(3) 0.3726(3) 1.1509(2) 0.093(6) Uani 0.463(5) 1 d PGU A -2
C012 C 0.7370(3) 0.4254(3) 1.19137(18) 0.097(6) Uani 0.463(5) 1 d PGU A -2
C013 C 0.6966(3) 0.4993(3) 1.20049(17) 0.083(5) Uani 0.463(5) 1 d PGU A -2
C014 C 0.7397(3) 0.5696(3) 1.19804(18) 0.082(5) Uani 0.463(5) 1 d PGU A -2
C015 C 0.8268(3) 0.5686(3) 1.18589(19) 0.083(5) Uani 0.463(5) 1 d PGU A -2
C016 C 0.8280(3) 0.6352(2) 1.1401(2) 0.108(7) Uani 0.463(5) 1 d PGU A -2
C017 C 0.8677(3) 0.6285(2) 1.0874(2) 0.070(4) Uani 0.463(5) 1 d PGU A -2
C018 C 0.9087(2) 0.5540(3) 1.0786(2) 0.079(5) Uani 0.463(5) 1 d PGU A -2
C019 C 0.8890(2) 0.5422(3) 1.0023(2) 0.070(4) Uani 0.463(5) 1 d PGU A -2
C020 C 0.8702(2) 0.4684(3) 0.9725(2) 0.071(4) Uani 0.463(5) 1 d PGU A -2
C021 C 0.7971(3) 0.4565(3) 0.9035(2) 0.075(4) Uani 0.463(5) 1 d PGU A -2
C022 C 0.7508(3) 0.3835(3) 0.9060(2) 0.083(4) Uani 0.463(5) 1 d PGU A -2
C023 C 0.6567(3) 0.3772(2) 0.87313(19) 0.106(6) Uani 0.463(5) 1 d PGU A -2
C024 C 0.6032(3) 0.3365(2) 0.9090(2) 0.071(5) Uani 0.463(5) 1 d PGU A -2
C025 C 0.6447(3) 0.3035(2) 0.9762(2) 0.072(5) Uani 0.463(5) 1 d PGU A -2
C026 C 0.6037(3) 0.3113(2) 1.0313(3) 0.096(7) Uani 0.463(5) 1 d PGU A -2
C027 C 0.5212(3) 0.3506(2) 1.0158(3) 0.064(4) Uani 0.463(5) 1 d PGU A -2
C028 C 0.5080(3) 0.4038(3) 1.0686(2) 0.091(6) Uani 0.463(5) 1 d PGU A -2
C029 C 0.5774(3) 0.4141(3) 1.1347(2) 0.117(7) Uani 0.463(5) 1 d PGU A -2
C030 C 0.5972(3) 0.4925(3) 1.1655(2) 0.103(5) Uani 0.463(5) 1 d PGU A -2
C031 C 0.5471(3) 0.5570(3) 1.1294(2) 0.083(5) Uani 0.463(5) 1 d PGU A -2
C032 C 0.5933(3) 0.6300(3) 1.1269(2) 0.105(6) Uani 0.463(5) 1 d PGU A -2
C033 C 0.6875(3) 0.6363(3) 1.1598(2) 0.130(7) Uani 0.463(5) 1 d PGU A -2
C034 C 0.7410(3) 0.6770(2) 1.1238(2) 0.066(4) Uani 0.463(5) 1 d PGU A -2
C035 C 0.6994(3) 0.7100(2) 1.0567(3) 0.091(5) Uani 0.463(5) 1 d PGU A -2
C036 C 0.7404(3) 0.7022(2) 1.0016(3) 0.103(7) Uani 0.463(5) 1 d PGU A -2
C037 C 0.8229(3) 0.6630(2) 1.0171(3) 0.082(5) Uani 0.463(5) 1 d PGU A -2
C038 C 0.8361(3) 0.6097(3) 0.9643(2) 0.087(6) Uani 0.463(5) 1 d PGU A -2
C039 C 0.7667(3) 0.5994(3) 0.8982(2) 0.126(7) Uani 0.463(5) 1 d PGU A -2
C040 C 0.7469(3) 0.5210(3) 0.86739(19) 0.110(6) Uani 0.463(5) 1 d PGU A -2
C041 C 0.6475(3) 0.5142(3) 0.83240(17) 0.070(4) Uani 0.463(5) 1 d PGU A -2
C042 C 0.6044(3) 0.4439(3) 0.83484(17) 0.083(5) Uani 0.463(5) 1 d PGU A -2
C043 C 0.5173(3) 0.4449(3) 0.84700(19) 0.060(4) Uani 0.463(5) 1 d PGU A -2
C044 C 0.5161(3) 0.3783(2) 0.8927(2) 0.083(6) Uani 0.463(5) 1 d PGU A -2
C045 C 0.4764(2) 0.3850(2) 0.9455(2) 0.068(4) Uani 0.463(5) 1 d PGU A -2
C046 C 0.4354(2) 0.4595(3) 0.9542(2) 0.075(5) Uani 0.463(5) 1 d PGU A -2
C047 C 0.4552(2) 0.4713(3) 1.0306(2) 0.074(4) Uani 0.463(5) 1 d PGU A -2
C048 C 0.4739(3) 0.5451(3) 1.0604(2) 0.084(5) Uani 0.463(5) 1 d PGU A -2
C049 C 0.4751(3) 0.6112(3) 1.0147(2) 0.069(5) Uani 0.463(5) 1 d PGU A -2
C050 C 0.5489(3) 0.6638(3) 1.0560(2) 0.070(5) Uani 0.463(5) 1 d PGU A -2
C051 C 0.6004(3) 0.7033(2) 1.0219(2) 0.071(5) Uani 0.463(5) 1 d PGU A -2
C052 C 0.5807(3) 0.6917(2) 0.9452(2) 0.075(5) Uani 0.463(5) 1 d PGU A -2
C053 C 0.6681(3) 0.6908(2) 0.9329(2) 0.082(4) Uani 0.463(5) 1 d PGU A -2
C054 C 0.6800(3) 0.6409(3) 0.8819(2) 0.079(5) Uani 0.463(5) 1 d PGU A -2
C055 C 0.6072(3) 0.5881(3) 0.84152(18) 0.074(4) Uani 0.463(5) 1 d PGU A -2
C056 C 0.5243(3) 0.5892(3) 0.85296(18) 0.077(5) Uani 0.463(5) 1 d PGU A -2
C057 C 0.4787(2) 0.5157(3) 0.85636(19) 0.048(3) Uani 0.463(5) 1 d PGU A -2
C058 C 0.4368(2) 0.5229(3) 0.9116(2) 0.069(4) Uani 0.463(5) 1 d PGU A -2
C059 C 0.4564(2) 0.6010(3) 0.9421(2) 0.074(5) Uani 0.463(5) 1 d PGU A -2
C060 C 0.5105(3) 0.6415(2) 0.9058(2) 0.087(6) Uani 0.463(5) 1 d PGU A -2
Cl1 Cl 0.74578(12) 1.11038(12) 0.97973(10) 0.0725(5) Uani 1 1 d . . .
Cl2 Cl 0.84018(17) 0.94388(15) 1.02360(12) 0.0999(7) Uani 1 1 d . . .
C135 C 0.7218(4) 1.0339(4) 0.9174(3) 0.0587(15) Uani 1 1 d . . .
C136 C 0.7651(5) 0.9608(4) 0.9388(4) 0.0682(17) Uani 1 1 d . . .
C137 C 0.7420(5) 0.8988(5) 0.8887(4) 0.076(2) Uani 1 1 d . . .
H137 H 0.7688 0.8482 0.9028 0.091 Uiso 1 1 calc R . .
C138 C 0.6828(5) 0.9096(6) 0.8212(5) 0.092(3) Uani 1 1 d U . .
H138 H 0.6680 0.8663 0.7885 0.110 Uiso 1 1 calc R . .
C139 C 0.6379(5) 0.9905(7) 0.7951(4) 0.092(3) Uani 1 1 d U . .
H139 H 0.5982 1.0013 0.7471 0.110 Uiso 1 1 calc R . .
C140 C 0.6617(5) 1.0432(5) 0.8483(5) 0.079(2) Uani 1 1 d . . .
H140 H 0.6335 1.0937 0.8368 0.095 Uiso 1 1 calc R . .
Cl3 Cl 0.5251(4) 0.4741(4) 0.4637(2) 0.134(2) Uani 0.660(6) 1 d P B 3
Cl4 Cl 0.3622(3) 0.5979(4) 0.4005(3) 0.155(3) Uani 0.660(6) 1 d PU B 3
C141 C 0.5458(7) 0.5783(6) 0.4695(4) 0.089(4) Uani 0.660(6) 1 d PGU B 3
C142 C 0.4744(6) 0.6325(8) 0.4431(4) 0.117(7) Uani 0.660(6) 1 d PGU B 3
C143 C 0.4933(7) 0.7130(7) 0.4493(5) 0.105(5) Uani 0.660(6) 1 d PGU B 3
H143 H 0.4445 0.7501 0.4313 0.126 Uiso 0.660(6) 1 calc PR B 3
C144 C 0.5835(9) 0.7392(6) 0.4820(5) 0.139(7) Uani 0.660(6) 1 d PGU B 3
H144 H 0.5964 0.7942 0.4862 0.167 Uiso 0.660(6) 1 calc PR B 3
C145 C 0.6549(6) 0.6850(7) 0.5084(4) 0.094(4) Uani 0.660(6) 1 d PGU B 3
H145 H 0.7166 0.7029 0.5307 0.113 Uiso 0.660(6) 1 calc PR B 3
C146 C 0.6360(6) 0.6045(7) 0.5022(4) 0.112(5) Uani 0.660(6) 1 d PGU B 3
H146 H 0.6848 0.5674 0.5203 0.134 Uiso 0.660(6) 1 calc PR B 3
Cl3A Cl 0.5392(4) 0.3942(6) 0.4698(3) 0.087(3) Uani 0.340(6) 1 d PU B 4
Cl4A Cl 0.3429(6) 0.4774(8) 0.4120(5) 0.154(5) Uani 0.340(6) 1 d PU B 4
C14B C 0.4517(12) 0.5462(12) 0.4420(12) 0.079(6) Uiso 0.340(6) 1 d PG B 4
C14A C 0.5341(14) 0.5043(10) 0.4680(12) 0.150 Uiso 0.340(6) 1 d PG B 4
C14F C 0.6172(12) 0.5445(13) 0.4973(12) 0.081(7) Uiso 0.340(6) 1 d PG B 4
H14F H 0.6735 0.5159 0.5151 0.098 Uiso 0.340(6) 1 calc PR B 4
C14E C 0.6181(13) 0.6265(13) 0.5006(13) 0.20(3) Uiso 0.340(6) 1 d PG B 4
H14E H 0.6749 0.6539 0.5207 0.243 Uiso 0.340(6) 1 calc PR B 4
C14D C 0.5357(17) 0.6684(10) 0.4747(15) 0.101(9) Uiso 0.340(6) 1 d PG B 4
H14D H 0.5363 0.7244 0.4769 0.121 Uiso 0.340(6) 1 calc PR B 4
C14C C 0.4525(13) 0.6282(12) 0.4454(13) 0.145(18) Uiso 0.340(6) 1 d PG B 4
H14C H 0.3962 0.6568 0.4276 0.174 Uiso 0.340(6) 1 calc PR B 4

loop_
_atom_site_aniso_label
_atom_site_aniso_U_11
_atom_site_aniso_U_22
_atom_site_aniso_U_33
_atom_site_aniso_U_23
_atom_site_aniso_U_13
_atom_site_aniso_U_12
B1 0.0250(19) 0.022(2) 0.0150(16) -0.0024(16) 0.0035(14) 0.0022(17)
B2 0.030(2) 0.026(3) 0.0177(18) 0.0019(15) 0.0062(16) 0.0017(17)
O1 0.0253(12) 0.0187(14) 0.0147(10) 0.0016(10) 0.0023(9) 0.0023(11)
O2 0.0271(13) 0.0268(15) 0.0151(11) -0.0011(10) 0.0053(10) 0.0010(11)
N1 0.0290(16) 0.0218(19) 0.0136(13) 0.0023(11) 0.0032(12) 0.0006(13)
N2 0.0306(16) 0.0217(19) 0.0169(14) 0.0000(11) 0.0056(12) 0.0025(13)
N3 0.0262(14) 0.0203(17) 0.0135(12) -0.0003(12) 0.0016(10) -0.0006(13)
N4 0.0261(16) 0.026(2) 0.0166(14) 0.0002(12) 0.0007(12) 0.0011(13)
N5 0.0259(16) 0.0220(19) 0.0144(13) -0.0008(11) 0.0028(12) 0.0013(12)
N6 0.0300(16) 0.033(2) 0.0172(13) 0.0026(14) 0.0059(12) 0.0050(15)
N7 0.0301(17) 0.033(2) 0.0182(14) -0.0013(13) 0.0087(13) -0.0027(14)
N8 0.0390(19) 0.027(2) 0.0214(15) -0.0004(13) 0.0127(14) -0.0011(14)
N9 0.0284(16) 0.025(2) 0.0176(14) -0.0016(11) 0.0053(12) 0.0007(12)
N10 0.042(2) 0.029(2) 0.0190(15) -0.0021(13) 0.0125(14) -0.0009(15)
N11 0.0388(19) 0.030(2) 0.0190(15) 0.0034(13) 0.0093(14) 0.0091(15)
N12 0.0284(17) 0.055(3) 0.0198(15) 0.0016(15) 0.0080(13) 0.0060(16)
C1 0.0277(19) 0.026(2) 0.0144(16) 0.0012(13) 0.0024(13) -0.0002(15)
C2 0.0278(18) 0.023(2) 0.0158(15) 0.0028(13) 0.0027(13) 0.0051(15)
C3 0.0284(19) 0.022(2) 0.0141(15) -0.0003(13) 0.0028(13) -0.0028(15)
C4 0.0301(19) 0.022(2) 0.0128(15) -0.0006(13) 0.0018(13) 0.0037(15)
C5 0.0272(19) 0.033(3) 0.0153(16) -0.0004(14) 0.0067(14) 0.0016(16)
C6 0.031(2) 0.033(3) 0.0172(17) 0.0031(15) 0.0063(14) -0.0006(17)
C7 0.0273(19) 0.032(3) 0.0137(15) 0.0042(14) 0.0017(14) 0.0051(16)
C8 0.031(2) 0.034(3) 0.028(2) 0.0050(16) 0.0068(16) 0.0071(17)
C9 0.042(3) 0.053(4) 0.037(2) 0.006(2) 0.023(2) 0.009(2)
C10 0.037(2) 0.039(3) 0.046(3) 0.008(2) 0.019(2) -0.002(2)
C11 0.035(2) 0.030(3) 0.029(2) 0.0064(16) 0.0100(17) -0.0002(17)
C12 0.0225(18) 0.027(2) 0.0217(17) 0.0022(15) 0.0022(14) 0.0045(15)
C13 0.036(2) 0.019(2) 0.0156(16) 0.0022(13) 0.0053(14) 0.0063(15)
C14 0.038(2) 0.027(2) 0.0214(18) -0.0004(15) 0.0065(16) 0.0022(17)
C15 0.052(3) 0.021(2) 0.026(2) 0.0057(16) 0.0067(18) 0.0112(19)
C16 0.043(3) 0.041(3) 0.022(2) 0.0037(17) 0.0015(18) 0.015(2)
C17 0.033(2) 0.034(3) 0.0227(19) 0.0019(16) 0.0057(16) 0.0087(17)
C18 0.031(2) 0.030(2) 0.0178(17) -0.0012(14) 0.0062(14) 0.0045(16)
C19 0.032(2) 0.034(3) 0.0151(16) 0.0045(15) 0.0040(14) -0.0006(17)
C20 0.034(2) 0.039(3) 0.0238(19) 0.0038(17) 0.0047(16) -0.0056(18)
C21 0.041(3) 0.049(3) 0.033(2) -0.005(2) 0.0075(19) -0.023(2)
C22 0.052(3) 0.030(3) 0.032(2) -0.0034(18) 0.009(2) -0.017(2)
C23 0.047(3) 0.025(3) 0.0218(19) -0.0002(15) 0.0114(17) -0.0029(18)
C24 0.037(2) 0.023(2) 0.0182(17) 0.0019(14) 0.0080(15) -0.0058(16)
C25 0.040(2) 0.026(2) 0.0203(17) -0.0028(15) 0.0125(16) -0.0078(17)
C26 0.0286(19) 0.031(2) 0.0163(16) 0.0014(14) 0.0030(14) 0.0041(16)
C27 0.032(2) 0.029(2) 0.0135(16) -0.0026(14) 0.0035(14) -0.0037(16)
C28 0.042(2) 0.030(3) 0.0201(18) 0.0001(15) 0.0128(16) 0.0052(18)
C29 0.030(2) 0.041(3) 0.0210(18) 0.0030(16) 0.0112(15) 0.0094(17)
C30 0.028(2) 0.040(3) 0.0187(17) -0.0010(15) 0.0041(15) -0.0024(17)
C31 0.031(2) 0.039(3) 0.0138(16) -0.0004(15) 0.0026(14) 0.0028(17)
C32 0.036(2) 0.039(3) 0.026(2) -0.0010(17) 0.0026(17) 0.0089(18)
C33 0.032(2) 0.061(4) 0.036(2) 0.001(2) 0.0058(19) 0.013(2)
C34 0.028(2) 0.061(4) 0.033(2) 0.000(2) 0.0028(17) -0.007(2)
C35 0.036(2) 0.051(3) 0.025(2) -0.0002(19) 0.0045(17) -0.013(2)
C36 0.032(2) 0.032(3) 0.0160(16) -0.0003(15) 0.0025(14) -0.0028(17)
C37 0.059(3) 0.025(3) 0.029(2) 0.0054(16) 0.026(2) 0.0133(19)
C38 0.065(3) 0.034(3) 0.037(2) 0.0001(19) 0.022(2) 0.006(2)
C39 0.075(4) 0.033(3) 0.047(3) 0.014(2) 0.027(3) 0.011(2)
C40 0.065(3) 0.045(3) 0.031(2) 0.013(2) 0.018(2) 0.025(2)
C41 0.055(3) 0.041(3) 0.029(2) 0.0069(19) 0.017(2) 0.024(2)
C42 0.041(2) 0.041(3) 0.0224(19) 0.0054(17) 0.0140(17) 0.0151(19)
C43 0.037(2) 0.048(3) 0.0215(18) -0.0041(17) 0.0120(16) -0.017(2)
C44 0.040(2) 0.053(3) 0.024(2) -0.0016(19) 0.0058(17) -0.016(2)
C45 0.052(3) 0.060(4) 0.033(2) -0.010(2) 0.009(2) -0.034(3)
C46 0.064(3) 0.041(3) 0.043(3) -0.014(2) 0.019(2) -0.028(3)
C47 0.053(3) 0.034(3) 0.037(2) -0.0044(19) 0.020(2) -0.013(2)
C48 0.039(2) 0.035(3) 0.027(2) -0.0042(16) 0.0141(17) -0.0107(18)
C49 0.0287(18) 0.029(2) 0.0125(15) 0.0023(13) 0.0050(13) 0.0037(15)
C50 0.0264(18) 0.024(2) 0.0109(14) 0.0032(12) 0.0008(12) 0.0053(14)
C51 0.0279(18) 0.025(2) 0.0154(15) 0.0029(13) 0.0007(13) 0.0048(15)
C52 0.029(2) 0.033(3) 0.0275(19) 0.0053(16) 0.0042(15) 0.0019(17)
C53 0.026(2) 0.049(3) 0.027(2) -0.0002(18) 0.0020(16) 0.0114(19)
C54 0.031(2) 0.033(3) 0.0205(17) 0.0000(15) 0.0016(15) 0.0135(17)
C55 0.033(2) 0.026(2) 0.0116(15) 0.0031(13) 0.0018(13) 0.0057(15)
C56 0.039(2) 0.023(2) 0.0148(16) 0.0042(13) 0.0055(15) 0.0053(16)
C57 0.046(3) 0.022(3) 0.0238(19) -0.0021(15) 0.0047(17) 0.0018(18)
C58 0.060(3) 0.016(2) 0.032(2) -0.0010(16) 0.005(2) -0.010(2)
C59 0.044(3) 0.046(3) 0.023(2) -0.0004(17) 0.0092(18) -0.011(2)
C60 0.036(2) 0.030(3) 0.0222(18) 0.0002(15) 0.0075(16) -0.0016(17)
C61 0.0330(19) 0.022(2) 0.0146(15) 0.0028(13) 0.0048(14) -0.0015(15)
C62 0.0303(19) 0.025(2) 0.0156(15) 0.0015(13) 0.0077(14) 0.0009(15)
C63 0.032(2) 0.025(2) 0.0131(15) 0.0009(13) 0.0080(14) -0.0004(15)
C64 0.040(2) 0.029(2) 0.0178(17) 0.0009(15) 0.0069(15) 0.0015(17)
C65 0.049(3) 0.025(3) 0.028(2) 0.0046(16) 0.0148(18) 0.0059(18)
C66 0.045(2) 0.027(3) 0.027(2) -0.0038(16) 0.0115(18) -0.0148(18)
C67 0.031(2) 0.030(3) 0.0257(18) -0.0011(16) 0.0035(15) -0.0047(17)
C68 0.031(2) 0.026(2) 0.0183(17) 0.0009(14) 0.0086(15) 0.0011(16)
C69 0.0298(19) 0.028(2) 0.0205(17) 0.0024(15) 0.0090(15) 0.0024(16)
C70 0.030(2) 0.036(3) 0.0244(19) 0.0005(16) 0.0040(15) 0.0006(17)
C71 0.034(2) 0.037(3) 0.0253(19) 0.0089(17) 0.0050(16) 0.0112(18)
C72 0.041(2) 0.025(2) 0.0231(18) 0.0044(15) 0.0126(16) 0.0063(17)
C73 0.034(2) 0.026(2) 0.0203(17) 0.0022(14) 0.0105(15) 0.0025(16)
C74 0.0288(19) 0.021(2) 0.0169(16) 0.0024(13) 0.0077(14) 0.0045(14)
C75 0.083(8) 0.010(5) 0.039(6) 0.003(4) -0.033(5) -0.007(5)
C76 0.095(8) 0.008(5) 0.052(6) 0.000(4) 0.021(6) 0.000(5)
C77 0.084(6) 0.015(4) 0.038(5) 0.010(4) 0.007(5) 0.021(4)
C78 0.060(7) 0.036(7) 0.063(7) -0.010(5) 0.027(6) 0.021(6)
C79 0.120(9) 0.049(7) 0.029(5) -0.019(4) 0.015(5) 0.037(6)
C80 0.172(13) 0.094(11) 0.048(7) -0.022(8) 0.048(9) 0.043(10)
C81 0.137(11) 0.087(10) 0.016(6) -0.023(7) -0.009(7) 0.046(10)
C82 0.126(11) 0.057(9) 0.035(6) -0.006(6) -0.032(7) -0.008(8)
C83 0.089(10) 0.051(8) 0.102(11) -0.026(8) -0.021(8) -0.024(7)
C84 0.081(10) 0.078(10) 0.098(10) 0.009(8) -0.009(8) -0.048(9)
C85 0.085(9) 0.046(8) 0.083(8) 0.005(7) 0.033(7) -0.036(7)
C86 0.101(9) 0.033(7) 0.068(7) 0.020(5) 0.026(7) -0.020(6)
C87 0.124(10) 0.057(8) 0.030(5) 0.015(5) 0.020(6) -0.016(7)
C88 0.114(9) 0.048(7) 0.029(5) 0.030(4) 0.017(5) 0.012(6)
C89 0.084(9) 0.040(8) 0.059(7) 0.008(6) -0.038(7) 0.030(6)
C90 0.075(9) 0.129(13) 0.051(8) 0.017(8) 0.008(7) 0.077(9)
C91 0.046(7) 0.086(10) 0.085(12) -0.036(9) -0.012(8) 0.025(6)
C92 0.058(9) 0.078(10) 0.078(9) 0.005(7) 0.042(7) 0.033(7)
C93 0.085(9) 0.125(12) 0.079(10) -0.005(9) 0.058(8) 0.027(9)
C94 0.107(9) 0.095(9) 0.021(5) 0.025(5) 0.037(5) 0.069(7)
C95 0.108(11) 0.183(14) 0.049(7) 0.045(8) 0.052(8) 0.028(11)
C96 0.085(9) 0.108(10) 0.014(4) 0.021(5) 0.010(5) 0.052(7)
C97 0.052(6) 0.046(6) 0.016(4) 0.018(3) 0.003(4) 0.029(5)
C98 0.072(8) 0.051(9) 0.065(7) 0.014(6) -0.042(6) -0.006(7)
C99 0.075(9) 0.102(12) 0.084(9) 0.011(8) -0.053(8) -0.038(8)
C100 0.039(7) 0.091(11) 0.088(9) 0.027(7) -0.019(6) -0.030(7)
C101 0.033(5) 0.110(11) 0.142(11) -0.022(10) 0.024(7) 0.002(7)
C102 0.076(9) 0.154(15) 0.139(12) 0.007(13) 0.075(9) 0.015(10)
C103 0.077(9) 0.097(10) 0.108(10) 0.032(8) 0.069(8) -0.005(8)
C104 0.139(9) 0.106(10) 0.053(6) 0.010(7) 0.077(7) -0.014(8)
C105 0.131(12) 0.198(14) 0.040(7) 0.031(9) 0.040(8) 0.012(12)
C106 0.067(7) 0.124(10) 0.010(4) -0.001(6) 0.000(4) 0.031(8)
C107 0.067(8) 0.057(7) 0.016(4) 0.015(4) 0.010(4) 0.020(6)
C108 0.072(8) 0.078(11) 0.055(7) 0.021(7) -0.033(6) 0.021(8)
C109 0.063(8) 0.094(12) 0.091(10) 0.009(9) -0.034(7) -0.037(8)
C110 0.036(7) 0.109(11) 0.084(8) 0.048(8) -0.021(6) -0.036(7)
C111 0.031(5) 0.125(12) 0.138(11) -0.020(10) 0.020(7) -0.002(7)
C112 0.084(9) 0.149(14) 0.126(11) 0.000(12) 0.074(9) 0.001(10)
C113 0.076(9) 0.109(11) 0.147(12) 0.064(9) 0.082(8) 0.009(8)
C114 0.106(7) 0.074(7) 0.058(5) 0.016(5) 0.065(5) -0.017(6)
C115 0.111(10) 0.041(8) 0.061(7) 0.027(6) 0.039(7) 0.000(7)
C116 0.096(8) 0.032(6) 0.038(5) 0.022(4) 0.012(5) 0.015(5)
C117 0.085(10) 0.033(8) 0.065(8) 0.008(6) -0.033(7) 0.022(7)
C118 0.073(9) 0.102(11) 0.060(8) 0.027(8) 0.010(7) 0.059(8)
C119 0.042(7) 0.074(9) 0.104(12) -0.004(9) 0.008(8) 0.018(6)
C120 0.045(7) 0.058(9) 0.093(10) -0.017(7) 0.035(7) 0.010(6)
C121 0.077(10) 0.110(11) 0.091(10) -0.031(8) 0.049(8) 0.018(8)
C122 0.121(10) 0.099(9) 0.035(6) 0.016(5) 0.046(6) 0.079(7)
C123 0.129(10) 0.129(10) 0.062(8) -0.067(7) 0.039(7) 0.015(9)
C124 0.132(10) 0.105(9) 0.037(7) -0.035(7) -0.010(7) 0.031(8)
C125 0.123(10) 0.066(9) 0.057(8) -0.023(7) -0.032(8) -0.042(8)
C126 0.089(10) 0.069(10) 0.124(12) -0.042(9) -0.024(9) -0.046(8)
C127 0.080(10) 0.081(11) 0.140(12) 0.015(10) -0.010(9) -0.041(9)
C128 0.063(8) 0.068(10) 0.090(10) 0.030(8) 0.007(7) -0.038(7)
C129 0.068(7) 0.031(7) 0.074(8) 0.020(5) 0.011(6) -0.021(5)
C130 0.103(9) 0.009(5) 0.079(7) -0.002(5) 0.051(7) -0.014(5)
C131 0.102(8) 0.015(5) 0.048(7) 0.009(5) 0.007(7) 0.020(5)
C132 0.067(7) 0.038(8) 0.078(8) -0.019(6) 0.030(6) 0.020(6)
C133 0.102(9) 0.043(7) 0.054(6) -0.026(5) 0.017(6) 0.018(6)
C134 0.130(11) 0.016(7) 0.055(8) -0.006(5) -0.006(8) -0.002(6)
C01 0.080(11) 0.072(11) 0.062(9) 0.019(8) -0.031(9) 0.030(9)
C02 0.094(12) 0.089(11) 0.042(8) 0.023(8) -0.016(8) 0.024(10)
C03 0.055(7) 0.027(8) 0.040(5) -0.001(5) -0.022(5) -0.014(6)
C04 0.030(5) 0.103(11) 0.061(8) -0.024(7) -0.026(5) 0.006(6)
C05 0.045(7) 0.103(10) 0.032(7) 0.016(7) 0.005(6) 0.045(7)
C06 0.035(7) 0.061(9) 0.057(9) -0.007(7) 0.003(6) 0.022(6)
C07 0.037(8) 0.069(11) 0.065(8) 0.013(7) 0.018(6) 0.028(7)
C08 0.084(9) 0.030(7) 0.062(10) 0.005(6) 0.026(7) 0.017(6)
C09 0.103(10) 0.042(8) 0.049(7) 0.037(7) 0.023(8) 0.028(7)
C010 0.117(10) 0.050(9) 0.097(10) 0.047(7) 0.056(8) -0.004(8)
C011 0.098(10) 0.125(12) 0.048(7) 0.059(8) 0.016(8) -0.027(10)
C012 0.111(12) 0.143(13) 0.034(7) 0.037(8) 0.021(8) -0.006(12)
C013 0.065(9) 0.176(13) 0.015(6) -0.008(8) 0.021(5) -0.012(10)
C014 0.126(9) 0.084(9) 0.018(6) -0.023(6) 0.004(6) 0.033(8)
C015 0.105(11) 0.084(11) 0.021(5) 0.003(6) -0.027(7) -0.051(9)
C016 0.111(11) 0.067(11) 0.094(11) -0.010(9) -0.029(9) -0.047(9)
C017 0.053(8) 0.060(9) 0.090(8) -0.035(7) 0.017(6) -0.047(7)
C018 0.035(8) 0.065(10) 0.126(11) -0.032(9) 0.012(8) -0.013(7)
C019 0.041(6) 0.068(9) 0.120(11) -0.032(8) 0.052(7) -0.025(6)
C020 0.042(7) 0.101(11) 0.077(9) -0.007(8) 0.030(6) 0.010(7)
C021 0.076(8) 0.139(10) 0.016(6) 0.020(6) 0.026(5) 0.056(8)
C022 0.097(9) 0.108(10) 0.048(7) -0.032(7) 0.029(6) 0.048(8)
C023 0.151(12) 0.090(11) 0.055(9) -0.049(8) 0.008(9) 0.029(10)
C024 0.068(7) 0.033(7) 0.061(8) -0.031(6) -0.044(6) 0.036(6)
C025 0.099(10) 0.012(6) 0.078(10) 0.004(7) -0.002(8) -0.001(6)
C026 0.107(12) 0.028(9) 0.138(14) 0.020(9) 0.025(11) -0.028(8)
C027 0.044(7) 0.047(8) 0.089(9) 0.014(7) 0.007(7) -0.018(6)
C028 0.076(10) 0.128(12) 0.062(9) 0.002(9) 0.013(8) -0.068(9)
C029 0.134(12) 0.146(13) 0.081(11) 0.036(11) 0.049(11) -0.042(11)
C030 0.154(12) 0.125(12) 0.073(9) 0.007(9) 0.095(9) 0.012(11)
C031 0.086(11) 0.141(12) 0.043(8) 0.037(8) 0.048(8) 0.074(9)
C032 0.139(12) 0.118(12) 0.057(8) -0.033(8) 0.034(8) 0.061(10)
C033 0.184(14) 0.116(13) 0.066(11) -0.065(10) 0.012(11) 0.029(12)
C034 0.069(6) 0.028(6) 0.070(7) -0.033(5) -0.016(5) 0.003(5)
C035 0.143(12) 0.033(8) 0.090(11) -0.013(8) 0.029(11) -0.005(9)
C036 0.111(13) 0.038(10) 0.138(14) 0.014(10) 0.018(11) -0.050(9)
C037 0.044(8) 0.046(9) 0.126(12) 0.016(9) -0.006(8) -0.029(6)
C038 0.085(10) 0.126(13) 0.046(7) -0.001(9) 0.016(7) -0.077(9)
C039 0.158(14) 0.135(14) 0.096(11) 0.022(12) 0.059(11) -0.055(12)
C040 0.152(12) 0.143(13) 0.076(9) 0.019(10) 0.091(9) -0.008(11)
C041 0.043(7) 0.158(11) 0.009(4) 0.003(6) 0.009(4) -0.001(8)
C042 0.123(9) 0.080(9) 0.027(8) -0.020(7) 0.000(7) 0.050(8)
C043 0.073(8) 0.054(9) 0.019(5) -0.003(5) -0.028(6) -0.010(6)
C044 0.086(10) 0.070(10) 0.053(8) -0.007(8) -0.028(7) -0.036(8)
C045 0.047(8) 0.066(10) 0.088(9) -0.045(7) 0.020(7) -0.038(7)
C046 0.029(7) 0.065(10) 0.131(11) -0.019(8) 0.028(7) 0.001(7)
C047 0.041(7) 0.095(11) 0.101(10) -0.040(9) 0.042(7) -0.021(7)
C048 0.054(8) 0.132(13) 0.081(9) 0.000(9) 0.042(7) 0.037(8)
C049 0.039(8) 0.078(11) 0.083(11) -0.021(9) 0.011(7) 0.030(7)
C050 0.076(10) 0.070(11) 0.069(9) -0.006(8) 0.033(8) 0.040(9)
C051 0.087(10) 0.030(8) 0.090(12) -0.003(8) 0.024(9) 0.011(7)
C052 0.104(12) 0.060(10) 0.061(10) 0.025(9) 0.030(10) 0.024(9)
C053 0.080(9) 0.058(9) 0.108(10) 0.051(8) 0.031(8) 0.010(7)
C054 0.094(11) 0.085(11) 0.058(8) 0.043(8) 0.028(8) -0.009(9)
C055 0.098(10) 0.087(10) 0.035(6) 0.030(6) 0.022(7) 0.024(9)
C056 0.097(11) 0.079(10) 0.037(7) 0.007(7) -0.001(7) 0.042(9)
C057 0.040(5) 0.036(7) 0.033(4) -0.001(5) -0.030(4) -0.001(5)
C058 0.021(5) 0.088(10) 0.077(8) -0.028(7) -0.010(5) 0.013(5)
C059 0.035(7) 0.111(11) 0.069(10) 0.044(9) 0.012(6) 0.040(7)
C060 0.088(12) 0.055(10) 0.084(10) 0.020(8) -0.014(9) 0.033(9)
Cl1 0.0604(9) 0.0810(13) 0.0766(11) -0.0160(9) 0.0246(8) -0.0079(8)
Cl2 0.1020(15) 0.0959(17) 0.0746(12) 0.0105(11) -0.0035(11) 0.0206(12)
C135 0.044(3) 0.075(5) 0.060(3) 0.004(3) 0.021(3) -0.008(3)
C136 0.065(4) 0.065(5) 0.076(4) 0.006(3) 0.026(3) 0.000(3)
C137 0.060(4) 0.084(6) 0.079(5) -0.017(4) 0.020(4) -0.009(4)
C138 0.061(4) 0.134(8) 0.085(5) -0.058(5) 0.032(4) -0.034(5)
C139 0.048(3) 0.167(9) 0.059(4) -0.031(5) 0.017(3) -0.034(5)
C140 0.065(4) 0.083(6) 0.095(6) -0.008(4) 0.035(4) -0.011(4)
Cl3 0.156(4) 0.194(7) 0.077(2) 0.022(3) 0.071(3) 0.007(4)
Cl4 0.103(3) 0.252(7) 0.102(3) -0.008(4) 0.028(2) 0.031(4)
C141 0.091(8) 0.137(12) 0.048(6) 0.013(6) 0.038(6) 0.030(8)
C142 0.119(12) 0.199(19) 0.038(6) 0.031(8) 0.033(7) 0.050(12)
C143 0.124(12) 0.139(13) 0.067(8) 0.007(8) 0.051(8) 0.016(10)
C144 0.210(18) 0.166(16) 0.066(8) 0.033(9) 0.081(11) 0.052(14)
C145 0.089(7) 0.166(11) 0.031(4) 0.015(6) 0.027(5) 0.030(8)
C146 0.134(10) 0.192(13) 0.031(5) -0.007(6) 0.057(6) -0.016(9)
Cl3A 0.069(3) 0.158(8) 0.039(2) -0.013(3) 0.023(2) -0.010(4)
Cl4A 0.109(6) 0.234(11) 0.102(5) -0.036(6) 0.015(4) 0.029(6)

loop_
_atom_type_symbol
_atom_type_description
_atom_type_scat_dispersion_real
_atom_type_scat_dispersion_imag
_atom_type_scat_source
C C 0.0033 0.0016 'International Tables Vol C Tables 4.2.6.8 and 6.1.1.4'
H H 0.0000 0.0000 'International Tables Vol C Tables 4.2.6.8 and 6.1.1.4'
B B 0.0013 0.0007 'International Tables Vol C Tables 4.2.6.8 and 6.1.1.4'
N N 0.0061 0.0033 'International Tables Vol C Tables 4.2.6.8 and 6.1.1.4'
O O 0.0106 0.0060 'International Tables Vol C Tables 4.2.6.8 and 6.1.1.4'
Cl Cl 0.1484 0.1585 'International Tables Vol C Tables 4.2.6.8 and 6.1.1.4'

loop_
_geom_angle_atom_site_label_1
_geom_angle_atom_site_label_2
_geom_angle_atom_site_label_3
_geom_angle
O1 B1 N5 110.7(3)
O1 B1 N3 119.0(3)
N5 B1 N3 103.6(3)
O1 B1 N1 117.2(3)
N5 B1 N1 103.0(3)
N3 B1 N1 101.4(3)
O2 B2 N7 118.6(4)
O2 B2 N9 109.4(3)
N7 B2 N9 103.9(3)
O2 B2 N11 117.1(4)
N7 B2 N11 102.9(3)
N9 B2 N11 103.2(3)
C49 O1 B1 123.5(3)
C62 O2 B2 123.8(3)
C1 N1 C6 113.4(3)
C1 N1 B1 123.9(3)
C6 N1 B1 122.1(3)
C1 N2 C2 116.9(3)
C2 N3 C3 112.8(3)
C2 N3 B1 124.0(3)
C3 N3 B1 122.5(3)
C4 N4 C3 116.4(3)
C4 N5 C5 113.1(3)
C4 N5 B1 122.0(3)
C5 N5 B1 123.5(3)
C5 N6 C6 117.1(3)
C25 N7 C30 113.8(3)
C25 N7 B2 122.4(3)
C30 N7 B2 123.2(4)
C26 N8 C25 117.3(4)
C27 N9 C26 113.0(3)
C27 N9 B2 123.7(3)
C26 N9 B2 122.2(3)
C28 N10 C27 116.6(4)
C28 N11 C29 113.7(4)
C28 N11 B2 121.9(3)
C29 N11 B2 123.6(4)
C30 N12 C29 117.4(3)
N2 C1 N1 122.3(4)
N2 C1 C24 130.9(4)
N1 C1 C24 105.5(3)
N2 C2 N3 122.4(3)
N2 C2 C7 130.0(4)
N3 C2 C7 106.1(3)
N4 C3 N3 122.5(3)
N4 C3 C12 130.1(4)
N3 C3 C12 106.0(3)
N4 C4 N5 123.4(3)
N4 C4 C13 129.2(4)
N5 C4 C13 105.2(3)
N6 C5 N5 122.9(4)
N6 C5 C18 129.8(4)
N5 C5 C18 105.8(3)
N6 C6 N1 122.6(4)
N6 C6 C19 130.2(4)
N1 C6 C19 105.6(4)
C8 C7 C12 121.4(4)
C8 C7 C2 131.9(4)
C12 C7 C2 106.5(4)
C9 C8 C7 117.9(4)
C8 C9 C10 121.6(5)
C11 C10 C9 121.4(5)
C10 C11 C12 118.0(4)
C11 C12 C7 119.6(4)
C11 C12 C3 132.6(4)
C7 C12 C3 107.4(4)
C14 C13 C18 120.6(4)
C14 C13 C4 132.1(4)
C18 C13 C4 107.0(3)
C15 C14 C13 118.3(4)
C14 C15 C16 121.2(4)
C17 C16 C15 121.3(4)
C16 C17 C18 117.8(4)
C17 C18 C13 120.8(4)
C17 C18 C5 131.4(4)
C13 C18 C5 107.6(3)
C20 C19 C24 120.3(4)
C20 C19 C6 132.7(4)
C24 C19 C6 106.8(4)
C19 C20 C21 118.9(5)
C20 C21 C22 121.7(4)
C21 C22 C23 120.7(5)
C24 C23 C22 117.8(5)
C23 C24 C19 120.6(4)
C23 C24 C1 132.1(4)
C19 C24 C1 107.1(4)
N8 C25 N7 122.4(4)
N8 C25 C48 130.2(4)
N7 C25 C48 105.7(4)
N8 C26 N9 122.3(3)
N8 C26 C31 130.9(4)
N9 C26 C31 105.2(4)
N9 C27 N10 122.0(4)
N9 C27 C36 105.8(4)
N10 C27 C36 130.7(4)
N10 C28 N11 123.4(4)
N10 C28 C37 130.3(4)
N11 C28 C37 104.6(4)
N12 C29 N11 122.1(4)
N12 C29 C42 131.4(4)
N11 C29 C42 105.3(4)
N12 C30 N7 122.8(4)
N12 C30 C43 131.4(4)
N7 C30 C43 104.4(4)
C36 C31 C32 120.4(4)
C36 C31 C26 107.5(4)
C32 C31 C26 131.9(4)
C33 C32 C31 118.0(5)
C32 C33 C34 120.6(5)
C35 C34 C33 122.2(5)
C34 C35 C36 118.0(5)
C35 C36 C31 120.9(4)
C35 C36 C27 131.5(4)
C31 C36 C27 107.4(4)
C38 C37 C42 120.9(4)
C38 C37 C28 131.4(5)
C42 C37 C28 107.6(4)
C39 C38 C37 116.4(5)
C40 C39 C38 122.8(5)
C41 C40 C39 121.4(5)
C40 C41 C42 117.4(5)
C41 C42 C37 121.0(5)
C41 C42 C29 131.7(5)
C37 C42 C29 107.2(4)
C44 C43 C48 119.8(5)
C44 C43 C30 132.2(5)
C48 C43 C30 107.8(4)
C45 C44 C43 118.2(5)
C44 C45 C46 122.6(4)
C47 C46 C45 120.2(5)
C46 C47 C48 118.1(5)
C47 C48 C43 121.1(4)
C47 C48 C25 132.0(5)
C43 C48 C25 106.9(4)
O1 C49 C61 114.7(3)
O1 C49 C50 114.0(3)
C61 C49 C50 101.9(3)
O1 C49 C62 106.0(3)
C61 C49 C62 109.6(3)
C50 C49 C62 110.7(3)
C51 C50 C55 120.8(4)
C51 C50 C49 129.5(4)
C55 C50 C49 109.7(3)
C50 C51 C52 119.1(4)
C51 C52 C53 120.2(4)
C54 C53 C52 121.1(4)
C53 C54 C55 118.2(4)
C54 C55 C50 120.5(4)
C54 C55 C56 129.7(4)
C50 C55 C56 109.7(3)
C57 C56 C61 120.6(4)
C57 C56 C55 131.6(4)
C61 C56 C55 107.8(4)
C58 C57 C56 119.0(4)
C57 C58 C59 120.8(4)
C60 C59 C58 121.5(4)
C59 C60 C61 118.5(4)
C60 C61 C56 119.6(4)
C60 C61 C49 129.7(4)
C56 C61 C49 110.7(3)
O2 C62 C74 115.6(3)
O2 C62 C63 111.1(3)
C74 C62 C63 101.2(3)
O2 C62 C49 104.9(3)
C74 C62 C49 111.8(3)
C63 C62 C49 112.6(3)
C68 C63 C64 120.6(4)
C68 C63 C62 110.7(3)
C64 C63 C62 128.6(3)
C65 C64 C63 118.6(4)
C64 C65 C66 120.6(4)
C67 C66 C65 119.6(4)
C68 C67 C66 120.0(4)
C63 C68 C67 120.6(4)
C63 C68 C69 109.5(4)
C67 C68 C69 129.7(4)
C70 C69 C74 120.3(4)
C70 C69 C68 131.2(4)
C74 C69 C68 108.4(3)
C71 C70 C69 119.2(4)
C70 C71 C72 121.0(4)
C71 C72 C73 120.3(4)
C74 C73 C72 119.1(4)
C73 C74 C69 120.1(3)
C73 C74 C62 129.7(4)
C69 C74 C62 110.2(3)
C83 C75 C76 120.0
C83 C75 C79 119.2
C76 C75 C79 108.8
C86 C76 C75 120.5
C86 C76 C77 119.7
C75 C76 C77 107.4
C89 C77 C76 120.1
C89 C77 C78 120.0
C76 C77 C78 108.4
C92 C78 C79 120.8
C92 C78 C77 120.0
C79 C78 C77 107.8
C80 C79 C78 119.2
C80 C79 C75 120.6
C78 C79 C75 107.6
C79 C80 C94 120.8
C79 C80 C81 120.0
C94 C80 C81 107.8
C82 C81 C96 120.1
C82 C81 C80 120.0
C96 C81 C80 108.4
C81 C82 C83 119.6
C81 C82 C99 120.2
C83 C82 C99 108.0
C75 C83 C82 120.6
C75 C83 C84 119.5
C82 C83 C84 107.8
C85 C84 C100 120.9
C85 C84 C83 119.8
C100 C84 C83 107.8
C84 C85 C86 120.5
C84 C85 C103 119.1
C86 C85 C103 107.9
C76 C86 C87 120.0
C76 C86 C85 119.6
C87 C86 C85 108.6
C88 C87 C86 120.9
C88 C87 C104 119.9
C86 C87 C104 107.8
C87 C88 C107 120.5
C87 C88 C89 119.1
C107 C88 C89 107.9
C77 C89 C90 119.6
C77 C89 C88 120.2
C90 C89 C88 108.0
C91 C90 C89 120.6
C91 C90 C108 119.5
C89 C90 C108 107.8
C90 C91 C111 120.0
C90 C91 C92 119.2
C111 C91 C92 108.8
C78 C92 C93 119.2
C78 C92 C91 120.6
C93 C92 C91 107.6
C94 C93 C92 120.7
C94 C93 C112 120.0
C92 C93 C112 107.8
C93 C94 C80 119.2
C93 C94 C95 120.6
C80 C94 C95 107.6
C114 C95 C96 120.0
C114 C95 C94 119.2
C96 C95 C94 108.8
C97 C96 C95 120.5
C97 C96 C81 119.7
C95 C96 C81 107.4
C96 C97 C98 120.1
C96 C97 C116 119.6
C98 C97 C116 108.6
C99 C98 C97 120.9
C99 C98 C118 119.9
C97 C98 C118 107.8
C98 C99 C100 120.5
C98 C99 C82 119.1
C100 C99 C82 107.9
C101 C100 C84 120.1
C101 C100 C99 119.6
C84 C100 C99 108.6
C100 C101 C119 120.5
C100 C101 C102 119.7
C119 C101 C102 107.4
C103 C102 C101 120.1
C103 C102 C121 120.0
C101 C102 C121 108.4
C102 C103 C104 119.6
C102 C103 C85 120.2
C104 C103 C85 107.9
C105 C104 C103 120.6
C105 C104 C87 119.5
C103 C104 C87 107.8
C104 C105 C106 120.0
C104 C105 C122 119.2
C106 C105 C122 108.8
C107 C106 C105 120.5
C107 C106 C124 119.7
C105 C106 C124 107.4
C106 C107 C108 120.1
C106 C107 C88 119.6
C108 C107 C88 108.6
C109 C108 C107 120.9
C109 C108 C90 119.9
C107 C108 C90 107.8
C108 C109 C110 120.5
C108 C109 C125 119.1
C110 C109 C125 107.9
C111 C110 C127 120.1
C111 C110 C109 119.6
C127 C110 C109 108.6
C110 C111 C91 120.5
C110 C111 C112 119.7
C91 C111 C112 107.4
C113 C112 C111 120.1
C113 C112 C93 120.0
C111 C112 C93 108.4
C112 C113 C114 119.6
C112 C113 C128 120.2
C114 C113 C128 107.9
C95 C114 C113 120.6
C95 C114 C115 119.5
C113 C114 C115 107.8
C116 C115 C129 120.9
C116 C115 C114 119.8
C129 C115 C114 107.8
C115 C116 C97 120.5
C115 C116 C117 119.1
C97 C116 C117 107.9
C131 C117 C118 119.6
C131 C117 C116 120.2
C118 C117 C116 108.0
C119 C118 C117 120.6
C119 C118 C98 119.5
C117 C118 C98 107.8
C118 C119 C101 120.0
C118 C119 C120 119.2
C101 C119 C120 108.8
C132 C120 C121 119.2
C132 C120 C119 120.6
C121 C120 C119 107.6
C122 C121 C120 120.7
C122 C121 C102 120.0
C120 C121 C102 107.8
C121 C122 C123 119.3
C121 C122 C105 120.6
C123 C122 C105 107.6
C133 C123 C122 120.8
C133 C123 C124 120.0
C122 C123 C124 107.8
C125 C124 C106 120.1
C125 C124 C123 120.0
C106 C124 C123 108.4
C124 C125 C126 119.6
C124 C125 C109 120.2
C126 C125 C109 107.9
C134 C126 C125 120.6
C134 C126 C127 119.5
C125 C126 C127 107.8
C128 C127 C110 120.9
C128 C127 C126 119.8
C110 C127 C126 107.8
C127 C128 C129 120.5
C127 C128 C113 119.1
C129 C128 C113 107.9
C130 C129 C115 120.1
C130 C129 C128 119.6
C115 C129 C128 108.6
C129 C130 C134 120.5
C129 C130 C131 119.7
C134 C130 C131 107.4
C117 C131 C130 120.1
C117 C131 C132 120.0
C130 C131 C132 108.4
C120 C132 C133 120.8
C120 C132 C131 120.0
C133 C132 C131 107.8
C123 C133 C132 119.2
C123 C133 C134 120.6
C132 C133 C134 107.6
C126 C134 C130 120.0
C126 C134 C133 119.2
C130 C134 C133 108.8
C09 C01 C02 120.0
C09 C01 C05 119.2
C02 C01 C05 108.8
C012 C02 C01 120.5
C012 C02 C03 119.7
C01 C02 C03 107.4
C015 C03 C02 120.1
C015 C03 C04 120.0
C02 C03 C04 108.4
C018 C04 C05 120.8
C018 C04 C03 120.0
C05 C04 C03 107.8
C06 C05 C04 119.2
C06 C05 C01 120.6
C04 C05 C01 107.6
C05 C06 C020 120.7
C05 C06 C07 120.0
C020 C06 C07 107.8
C08 C07 C022 120.1
C08 C07 C06 120.0
C022 C07 C06 108.4
C07 C08 C09 119.6
C07 C08 C025 120.2
C09 C08 C025 107.9
C01 C09 C08 120.6
C01 C09 C010 119.5
C08 C09 C010 107.8
C011 C010 C026 120.9
C011 C010 C09 119.8
C026 C010 C09 107.8
C010 C011 C012 120.5
C010 C011 C029 119.1
C012 C011 C029 107.9
C02 C012 C013 120.1
C02 C012 C011 119.6
C013 C012 C011 108.6
C014 C013 C012 120.9
C014 C013 C030 119.8
C012 C013 C030 107.8
C013 C014 C033 120.5
C013 C014 C015 119.1
C033 C014 C015 107.9
C03 C015 C016 119.6
C03 C015 C014 120.2
C016 C015 C014 107.9
C017 C016 C015 120.6
C017 C016 C034 119.5
C015 C016 C034 107.8
C016 C017 C037 120.0
C016 C017 C018 119.2
C037 C017 C018 108.8
C04 C018 C019 119.2
C04 C018 C017 120.6
C019 C018 C017 107.6
C020 C019 C018 120.8
C020 C019 C038 120.0
C018 C019 C038 107.8
C019 C020 C06 119.3
C019 C020 C021 120.6
C06 C020 C021 107.6
C040 C021 C022 120.0
C040 C021 C020 119.2
C022 C021 C020 108.8
C023 C022 C021 120.5
C023 C022 C07 119.7
C021 C022 C07 107.4
C022 C023 C024 120.1
C022 C023 C042 119.6
C024 C023 C042 108.6
C025 C024 C023 120.9
C025 C024 C044 119.8
C023 C024 C044 107.8
C024 C025 C026 120.5
C024 C025 C08 119.1
C026 C025 C08 107.9
C027 C026 C010 120.1
C027 C026 C025 119.6
C010 C026 C025 108.6
C026 C027 C045 120.5
C026 C027 C028 119.7
C045 C027 C028 107.4
C029 C028 C027 120.1
C029 C028 C047 120.0
C027 C028 C047 108.4
C028 C029 C030 119.6
C028 C029 C011 120.2
C030 C029 C011 107.9
C031 C030 C029 120.6
C031 C030 C013 119.5
C029 C030 C013 107.8
C030 C031 C032 120.0
C030 C031 C048 119.2
C032 C031 C048 108.8
C033 C032 C031 120.5
C033 C032 C050 119.6
C031 C032 C050 107.4
C032 C033 C034 120.1
C032 C033 C014 119.6
C034 C033 C014 108.6
C035 C034 C033 120.9
C035 C034 C016 119.8
C033 C034 C016 107.8
C034 C035 C036 120.5
C034 C035 C051 119.1
C036 C035 C051 107.9
C037 C036 C053 120.1
C037 C036 C035 119.6
C053 C036 C035 108.6
C036 C037 C017 120.5
C036 C037 C038 119.7
C017 C037 C038 107.4
C039 C038 C037 120.1
C039 C038 C019 120.0
C037 C038 C019 108.4
C038 C039 C040 119.6
C038 C039 C054 120.2
C040 C039 C054 108.0
C021 C040 C039 120.6
C021 C040 C041 119.5
C039 C040 C041 107.8
C042 C041 C055 120.9
C042 C041 C040 119.8
C055 C041 C040 107.8
C041 C042 C023 120.5
C041 C042 C043 119.1
C023 C042 C043 107.9
C057 C043 C044 119.6
C057 C043 C042 120.2
C044 C043 C042 107.9
C045 C044 C043 120.6
C045 C044 C024 119.5
C043 C044 C024 107.8
C044 C045 C027 120.0
C044 C045 C046 119.2
C027 C045 C046 108.8
C058 C046 C047 119.2
C058 C046 C045 120.6
C047 C046 C045 107.6
C048 C047 C046 120.7
C048 C047 C028 120.0
C046 C047 C028 107.8
C047 C048 C049 119.3
C047 C048 C031 120.6
C049 C048 C031 107.6
C059 C049 C048 120.7
C059 C049 C050 120.0
C048 C049 C050 107.8
C051 C050 C032 120.1
C051 C050 C049 120.0
C032 C050 C049 108.4
C050 C051 C052 119.6
C050 C051 C035 120.2
C052 C051 C035 107.9
C060 C052 C051 120.6
C060 C052 C053 119.5
C051 C052 C053 107.8
C054 C053 C036 120.9
C054 C053 C052 119.8
C036 C053 C052 107.8
C053 C054 C055 120.5
C053 C054 C039 119.1
C055 C054 C039 107.9
C056 C055 C041 120.1
C056 C055 C054 119.6
C041 C055 C054 108.6
C055 C056 C060 120.5
C055 C056 C057 119.7
C060 C056 C057 107.4
C043 C057 C056 120.1
C043 C057 C058 120.0
C056 C057 C058 108.4
C046 C058 C059 120.8
C046 C058 C057 120.0
C059 C058 C057 107.8
C049 C059 C058 119.2
C049 C059 C060 120.6
C058 C059 C060 107.6
C052 C060 C056 120.0
C052 C060 C059 119.2
C056 C060 C059 108.8
C140 C135 C136 119.4(7)
C140 C135 Cl1 121.5(6)
C136 C135 Cl1 119.0(5)
C135 C136 C137 118.3(7)
C135 C136 Cl2 122.5(6)
C137 C136 Cl2 119.1(6)
C138 C137 C136 121.0(8)
C137 C138 C139 121.7(7)
C140 C139 C138 111.5(7)
C139 C140 C135 127.9(9)
C142 C141 C146 120.0
C142 C141 Cl3 121.8(7)
C146 C141 Cl3 118.2(7)
C143 C142 C141 120.0
C143 C142 Cl4 121.0(7)
C141 C142 Cl4 119.0(7)
C142 C143 C144 120.0
C143 C144 C145 120.0
C146 C145 C144 120.0
C145 C146 C141 120.0
C14A C14B C14C 120.0
C14A C14B Cl4A 112.8(12)
C14C C14B Cl4A 126.9(12)
C14F C14A C14B 120.0
C14F C14A Cl3A 117.0(12)
C14B C14A Cl3A 122.9(12)
C14A C14F C14E 120.0
C14D C14E C14F 120.0
C14E C14D C14C 120.0
C14D C14C C14B 120.0

loop_
_geom_bond_atom_site_label_1
_geom_bond_atom_site_label_2
_geom_bond_distance
B1 O1 1.426(4)
B1 N5 1.492(5)
B1 N3 1.502(5)
B1 N1 1.527(5)
B2 O2 1.436(5)
B2 N7 1.495(6)
B2 N9 1.501(5)
B2 N11 1.505(6)
O1 C49 1.423(4)
O2 C62 1.434(5)
N1 C1 1.356(5)
N1 C6 1.370(5)
N2 C1 1.341(5)
N2 C2 1.351(5)
N3 C2 1.365(5)
N3 C3 1.368(5)
N4 C4 1.343(5)
N4 C3 1.346(5)
N5 C4 1.365(5)
N5 C5 1.372(5)
N6 C5 1.336(6)
N6 C6 1.344(6)
N7 C25 1.362(6)
N7 C30 1.371(5)
N8 C26 1.343(5)
N8 C25 1.344(5)
N9 C27 1.355(5)
N9 C26 1.373(5)
N10 C28 1.338(6)
N10 C27 1.355(6)
N11 C28 1.360(6)
N11 C29 1.362(5)
N12 C30 1.326(6)
N12 C29 1.348(6)
C1 C24 1.455(5)
C2 C7 1.463(6)
C3 C12 1.449(6)
C4 C13 1.466(5)
C5 C18 1.444(6)
C6 C19 1.448(6)
C7 C8 1.389(6)
C7 C12 1.428(6)
C8 C9 1.373(7)
C9 C10 1.397(7)
C10 C11 1.393(7)
C11 C12 1.396(6)
C13 C14 1.394(6)
C13 C18 1.418(6)
C14 C15 1.380(6)
C15 C16 1.411(7)
C16 C17 1.382(7)
C17 C18 1.400(6)
C19 C20 1.368(6)
C19 C24 1.431(6)
C20 C21 1.373(7)
C21 C22 1.394(8)
C22 C23 1.397(6)
C23 C24 1.387(6)
C25 C48 1.452(6)
C26 C31 1.451(6)
C27 C36 1.452(6)
C28 C37 1.466(6)
C29 C42 1.458(7)
C30 C43 1.460(7)
C31 C36 1.402(6)
C31 C32 1.405(6)
C32 C33 1.385(7)
C33 C34 1.403(8)
C34 C35 1.357(7)
C35 C36 1.401(6)
C37 C38 1.391(7)
C37 C42 1.404(7)
C38 C39 1.381(7)
C39 C40 1.380(8)
C40 C41 1.362(8)
C41 C42 1.400(6)
C43 C44 1.403(6)
C43 C48 1.421(7)
C44 C45 1.357(8)
C45 C46 1.407(9)
C46 C47 1.388(7)
C47 C48 1.393(7)
C49 C61 1.529(6)
C49 C50 1.530(5)
C49 C62 1.569(5)
C50 C51 1.373(6)
C50 C55 1.405(6)
C51 C52 1.398(6)
C52 C53 1.398(7)
C53 C54 1.386(7)
C54 C55 1.399(6)
C55 C56 1.471(6)
C56 C57 1.385(6)
C56 C61 1.412(6)
C57 C58 1.372(7)
C58 C59 1.393(7)
C59 C60 1.373(7)
C60 C61 1.402(6)
C62 C74 1.529(5)
C62 C63 1.533(6)
C63 C68 1.382(5)
C63 C64 1.406(6)
C64 C65 1.395(6)
C65 C66 1.404(6)
C66 C67 1.392(7)
C67 C68 1.384(6)
C68 C69 1.459(6)
C69 C70 1.387(5)
C69 C74 1.408(6)
C70 C71 1.378(7)
C71 C72 1.383(6)
C72 C73 1.400(5)
C73 C74 1.382(6)
C75 C83 1.3842
C75 C76 1.4396
C75 C79 1.4495
C76 C86 1.3764
C76 C77 1.4437
C77 C89 1.3807
C77 C78 1.4533
C78 C92 1.3691
C78 C79 1.4408
C79 C80 1.3690
C80 C94 1.4410
C80 C81 1.4535
C81 C82 1.3810
C81 C96 1.4437
C82 C83 1.4478
C82 C99 1.4482
C83 C84 1.4545
C84 C85 1.3737
C84 C100 1.4375
C85 C86 1.4412
C85 C103 1.4480
C86 C87 1.4375
C87 C88 1.3739
C87 C104 1.4547
C88 C107 1.4414
C88 C89 1.4481
C89 C90 1.4480
C90 C91 1.3840
C90 C108 1.4545
C91 C111 1.4400
C91 C92 1.4492
C92 C93 1.4409
C93 C94 1.3689
C93 C112 1.4535
C94 C95 1.4494
C95 C114 1.3841
C95 C96 1.4400
C96 C97 1.3764
C97 C98 1.4378
C97 C116 1.4413
C98 C99 1.3740
C98 C118 1.4545
C99 C100 1.4414
C100 C101 1.3763
C101 C119 1.4400
C101 C102 1.4431
C102 C103 1.3811
C102 C121 1.4535
C103 C104 1.4477
C104 C105 1.3842
C105 C106 1.4400
C105 C122 1.4496
C106 C107 1.3764
C106 C124 1.4437
C107 C108 1.4380
C108 C109 1.3739
C109 C110 1.4411
C109 C125 1.4481
C110 C111 1.3763
C110 C127 1.4377
C111 C112 1.4434
C112 C113 1.3810
C113 C114 1.4479
C113 C128 1.4480
C114 C115 1.4547
C115 C116 1.3740
C115 C129 1.4375
C116 C117 1.4481
C117 C131 1.3808
C117 C118 1.4480
C118 C119 1.3842
C119 C120 1.4492
C120 C132 1.3689
C120 C121 1.4411
C121 C122 1.3686
C122 C123 1.4410
C123 C133 1.3690
C123 C124 1.4535
C124 C125 1.3810
C125 C126 1.4481
C126 C134 1.3843
C126 C127 1.4546
C127 C128 1.3736
C128 C129 1.4413
C129 C130 1.3765
C130 C134 1.4397
C130 C131 1.4435
C131 C132 1.4535
C132 C133 1.4408
C133 C134 1.4493
C01 C09 1.3833
C01 C02 1.4390
C01 C05 1.4486
C02 C012 1.3756
C02 C03 1.4429
C03 C015 1.3801
C03 C04 1.4526
C04 C018 1.3681
C04 C05 1.4401
C05 C06 1.3681
C06 C020 1.4400
C06 C07 1.4525
C07 C08 1.3800
C07 C022 1.4427
C08 C09 1.4469
C08 C025 1.4473
C09 C010 1.4539
C010 C011 1.3730
C010 C026 1.4365
C011 C012 1.4405
C011 C029 1.4472
C012 C013 1.4369
C013 C014 1.3732
C013 C030 1.4537
C014 C033 1.4404
C014 C015 1.4474
C015 C016 1.4472
C016 C017 1.3832
C016 C034 1.4538
C017 C037 1.4389
C017 C018 1.4486
C018 C019 1.4398
C019 C020 1.3683
C019 C038 1.4525
C020 C021 1.4483
C021 C040 1.3833
C021 C022 1.4392
C022 C023 1.3755
C023 C024 1.4369
C023 C042 1.4405
C024 C025 1.3729
C024 C044 1.4538
C025 C026 1.4405
C026 C027 1.3758
C027 C045 1.4389
C027 C028 1.4424
C028 C029 1.3802
C028 C047 1.4525
C029 C030 1.4471
C030 C031 1.3834
C031 C032 1.4391
C031 C048 1.4486
C032 C033 1.3757
C032 C050 1.4426
C033 C034 1.4369
C034 C035 1.3730
C035 C036 1.4403
C035 C051 1.4472
C036 C037 1.3756
C036 C053 1.4366
C037 C038 1.4428
C038 C039 1.3800
C039 C040 1.4471
C039 C054 1.4474
C040 C041 1.4537
C041 C042 1.3732
C041 C055 1.4369
C042 C043 1.4474
C043 C057 1.3802
C043 C044 1.4470
C044 C045 1.3835
C045 C046 1.4487
C046 C058 1.3679
C046 C047 1.4400
C047 C048 1.3681
C048 C049 1.4399
C049 C059 1.3680
C049 C050 1.4526
C050 C051 1.3801
C051 C052 1.4469
C052 C060 1.3834
C052 C053 1.4539
C053 C054 1.3730
C054 C055 1.4405
C055 C056 1.3757
C056 C060 1.4390
C056 C057 1.4427
C057 C058 1.4527
C058 C059 1.4402
C059 C060 1.4485
Cl1 C135 1.734(7)
Cl2 C136 1.694(7)
C135 C140 1.364(10)
C135 C136 1.399(9)
C136 C137 1.400(10)
C137 C138 1.339(11)
C138 C139 1.540(14)
C139 C140 1.327(11)
Cl3 C141 1.789(11)
Cl4 C142 1.746(10)
C141 C142 1.3900
C141 C146 1.3900
C142 C143 1.3900
C143 C144 1.3900
C144 C145 1.3900
C145 C146 1.3900
Cl3A C14A 1.866(18)
Cl4A C14B 1.96(2)
C14B C14A 1.3900
C14B C14C 1.3900
C14A C14F 1.3900
C14F C14E 1.3900
C14E C14D 1.3900
C14D C14C 1.3900
